data_8104608
loop_
_publ_author_name
'Huang, Guang'

_publ_section_title
;
 The crystal structure of 3-bromopicolinic acid, C6H4BrNO2
;
_journal_issue 6
_journal_name_full 'Zeitschrift f\"ur Kristallographie - New Crystal Structures'
_journal_page_first 1363
_journal_page_last 1365
_journal_paper_doi 10.1515/ncrs-2021-0343
_journal_volume 236
_journal_year 2021
_chemical_formula_moiety 'C6 H4 Br N O2'
_chemical_formula_sum 'C6 H4 Br N O2'
_chemical_formula_weight 202.01
_space_group_crystal_system orthorhombic
_space_group_IT_number 33
_space_group_name_Hall 'P 2c -2n'
_space_group_name_H-M_alt 'P n a 21'
_atom_sites_solution_hydrogens geom
_cell_angle_alpha 90
_cell_angle_beta 90
_cell_angle_gamma 90
_cell_formula_units_Z 8
_cell_length_a 14.3975(12)
_cell_length_b 7.5773(7)
_cell_length_c 12.2500(10)
_cell_measurement_reflns_used 5054
_cell_measurement_temperature 150(2)
_cell_measurement_theta_max 26.36
_cell_measurement_theta_min 3.04
_cell_volume 1336.4(2)
_computing_cell_refinement 'SAINT v8.37A (Bruker, 2015) [1]'
_computing_data_collection 'Bruker APEX-II'
_computing_data_reduction 'SAINT v8.37A (Bruker, 2015) [1]'
_computing_molecular_graphics 'Olex2 1.3 (Dolomanov et al., 2009) [2]'
_computing_publication_material 'Olex2 1.3 (Dolomanov et al., 2009) [2]'
_computing_structure_refinement 'SHELXL 2018/3 (Sheldrick, 2015) [3]'
_computing_structure_solution 'SHELXT 2018/2 (Sheldrick, 2018) [4]'
_diffrn_ambient_temperature 149.99
_diffrn_measured_fraction_theta_full 1.000
_diffrn_measured_fraction_theta_max 1.000
_diffrn_measurement_device_type 'Bruker APEX-II CCD'
_diffrn_measurement_method '\f and \w scans'
_diffrn_radiation_type MoK\a
_diffrn_radiation_wavelength 0.71073
_diffrn_reflns_av_R_equivalents 0.0537
_diffrn_reflns_av_unetI/netI 0.0428
_diffrn_reflns_Laue_measured_fraction_full 1.000
_diffrn_reflns_Laue_measured_fraction_max 1.000
_diffrn_reflns_limit_h_max 18
_diffrn_reflns_limit_h_min -18
_diffrn_reflns_limit_k_max 9
_diffrn_reflns_limit_k_min -9
_diffrn_reflns_limit_l_max 14
_diffrn_reflns_limit_l_min -15
_diffrn_reflns_number 15847
_diffrn_reflns_point_group_measured_fraction_full 0.985
_diffrn_reflns_point_group_measured_fraction_max 0.983
_diffrn_reflns_theta_full 25.242
_diffrn_reflns_theta_max 26.399
_diffrn_reflns_theta_min 2.830
_diffrn_source_current 30.0
_diffrn_source_power 1.5
_diffrn_source_voltage 50.0
_diffrn_standards_number 0
_exptl_absorpt_coefficient_mu 6.080
_exptl_absorpt_correction_T_max 0.0276
_exptl_absorpt_correction_T_min 0.0089
_exptl_absorpt_correction_type multi-scan
_exptl_absorpt_process_details
;
SADABS-2016/2 (Bruker,2016/2) was used for absorption correction.
wR2(int) was 0.1177 before and 0.0717 after correction.
The Ratio of minimum to maximum transmission is 0.3225.
The \l/2 correction factor is Not present.
;
_exptl_crystal_colour colorless
_exptl_crystal_density_diffrn 2.008
_exptl_crystal_description block
_exptl_crystal_F_000 784
_exptl_crystal_size_max 0.25
_exptl_crystal_size_mid 0.15
_exptl_crystal_size_min 0.1
_refine_diff_density_max 0.383
_refine_diff_density_min -0.260
_refine_diff_density_rms 0.064
_refine_ls_abs_structure_details
;
 Flack x determined using 957 quotients [(I+)-(I-)]/[(I+)+(I-)]
 (Parsons, Flack and Wagner, Acta Cryst. B69 (2013) 249-259).
;
_refine_ls_abs_structure_Flack -0.027(10)
_refine_ls_extinction_coef .
_refine_ls_extinction_method none
_refine_ls_goodness_of_fit_ref 1.044
_refine_ls_hydrogen_treatment constr
_refine_ls_matrix_type full
_refine_ls_number_parameters 183
_refine_ls_number_reflns 2696
_refine_ls_number_restraints 1
_refine_ls_restrained_S_all 1.043
_refine_ls_R_factor_all 0.0387
_refine_ls_R_factor_gt 0.0281
_refine_ls_shift/su_max 0.000
_refine_ls_shift/su_mean 0.000
_refine_ls_structure_factor_coef Fsqd
_refine_ls_weighting_details 'w=1/[\s^2^(Fo^2^)+0.7476P] where P=(Fo^2^+2Fc^2^)/3'
_refine_ls_weighting_scheme calc
_refine_ls_wR_factor_gt 0.0505
_refine_ls_wR_factor_ref 0.0536
_reflns_Friedel_coverage 0.875
_reflns_Friedel_fraction_full 0.969
_reflns_Friedel_fraction_max 0.965
_reflns_number_gt 2341
_reflns_number_total 2696
_reflns_threshold_expression 'I > 2\s(I)'
_cod_data_source_file suppl_j_ncrs-2021-0343_suppl.cif
_cod_data_source_block 1
_cod_database_code 8104608
_shelx_space_group_comment
;
The symmetry employed for this shelxl refinement is uniquely defined
by the following loop, which should always be used as a source of
symmetry information in preference to the above space-group names.
They are only intended as comments.
;
_shelx_estimated_absorpt_t_max 0.582
_shelx_estimated_absorpt_t_min 0.312
_olex2_refinement_description
;
1. Fixed Uiso
 At 1.2 times of:
  All C(H) groups
 At 1.5 times of:
  All O(H) groups
2.a Aromatic/amide H refined with riding coordinates:
 C4(H4), C5(H5), C6(H6), C10(H10), C11(H11), C12(H12)
2.b Idealised tetrahedral OH refined as rotating group:
 O1(H1), O3(H3)
;
_olex2_submission_special_instructions 'No special instructions were received'

loop_
_space_group_symop_operation_xyz
'x, y, z'
'-x, -y, z+1/2'
'x+1/2, -y+1/2, z'
'-x+1/2, y+1/2, z+1/2'

loop_
_atom_site_label
_atom_site_type_symbol
_atom_site_fract_x
_atom_site_fract_y
_atom_site_fract_z
_atom_site_U_iso_or_equiv
_atom_site_adp_type
_atom_site_occupancy
_atom_site_site_symmetry_order
_atom_site_calc_flag
_atom_site_refinement_flags_posn
_atom_site_refinement_flags_adp
_atom_site_refinement_flags_occupancy
_atom_site_disorder_assembly
_atom_site_disorder_group
Br1 Br 0.22803(4) 0.52861(7) 0.81495(6) 0.03716(14) Uani 1 1 d . . . . .
Br2 Br 0.46236(4) 0.82636(10) 0.14898(5) 0.04430(17) Uani 1 1 d . . . . .
C1 C 0.3262(4) 0.5618(8) 0.5733(5) 0.0336(14) Uani 1 1 d . . . . .
C2 C 0.3808(4) 0.6122(8) 0.6736(5) 0.0307(14) Uani 1 1 d . . . . .
C3 C 0.3489(4) 0.6082(8) 0.7803(5) 0.0317(13) Uani 1 1 d . . . . .
C4 C 0.4073(4) 0.6555(8) 0.8646(5) 0.0349(14) Uani 1 1 d . . . . .
H4 H 0.385729 0.653693 0.937917 0.042 Uiso 1 1 calc R U . . .
C5 C 0.4973(4) 0.7054(8) 0.8414(5) 0.0364(15) Uani 1 1 d . . . . .
H5 H 0.539178 0.737623 0.897911 0.044 Uiso 1 1 calc R U . . .
C6 C 0.5243(4) 0.7069(8) 0.7339(5) 0.0357(15) Uani 1 1 d . . . . .
H6 H 0.585833 0.743315 0.717250 0.043 Uiso 1 1 calc R U . . .
C7 C 0.5299(4) 0.8165(8) 0.4021(5) 0.0333(13) Uani 1 1 d . . . . .
C8 C 0.6007(3) 0.8671(7) 0.3169(5) 0.0308(11) Uani 1 1 d . . . . .
C9 C 0.5811(4) 0.8806(8) 0.2070(5) 0.0328(14) Uani 1 1 d . . . . .
C10 C 0.6498(4) 0.9304(8) 0.1339(5) 0.0372(14) Uani 1 1 d . . . . .
H10 H 0.637243 0.939454 0.057940 0.045 Uiso 1 1 calc R U . . .
C11 C 0.7372(4) 0.9665(8) 0.1751(5) 0.0375(14) Uani 1 1 d . . . . .
H11 H 0.786326 1.000954 0.127834 0.045 Uiso 1 1 calc R U . . .
C12 C 0.7519(4) 0.9514(8) 0.2861(5) 0.0384(16) Uani 1 1 d . . . . .
H12 H 0.811946 0.977176 0.313956 0.046 Uiso 1 1 calc R U . . .
N1 N 0.4685(3) 0.6596(6) 0.6511(6) 0.0326(9) Uani 1 1 d . . . . .
N2 N 0.6860(3) 0.9025(7) 0.3558(4) 0.0325(11) Uani 1 1 d . . . . .
O1 O 0.2493(3) 0.6525(6) 0.5614(4) 0.0396(10) Uani 1 1 d . . . . .
H1 H 0.226034 0.630712 0.500027 0.059 Uiso 1 1 calc R U . . .
O2 O 0.3556(3) 0.4546(6) 0.5101(4) 0.0491(12) Uani 1 1 d . . . . .
O3 O 0.5656(3) 0.7083(6) 0.4753(3) 0.0361(10) Uani 1 1 d . . . . .
H3 H 0.525885 0.687403 0.523783 0.054 Uiso 1 1 calc R U . . .
O4 O 0.4513(3) 0.8729(6) 0.4024(4) 0.0449(11) Uani 1 1 d . . . . .

loop_
_atom_site_aniso_label
_atom_site_aniso_U_11
_atom_site_aniso_U_22
_atom_site_aniso_U_33
_atom_site_aniso_U_23
_atom_site_aniso_U_13
_atom_site_aniso_U_12
Br1 0.0303(2) 0.0437(3) 0.0374(3) 0.0027(4) 0.0030(3) -0.0017(3)
Br2 0.0355(3) 0.0608(4) 0.0366(3) -0.0091(3) -0.0054(3) 0.0002(3)
C1 0.031(3) 0.037(4) 0.033(3) -0.001(3) -0.001(3) -0.002(3)
C2 0.029(3) 0.027(3) 0.035(4) 0.001(2) -0.001(2) 0.001(2)
C3 0.028(3) 0.032(3) 0.035(3) 0.001(3) 0.000(2) 0.002(2)
C4 0.037(3) 0.036(4) 0.031(3) 0.006(3) -0.003(3) 0.000(3)
C5 0.038(3) 0.037(4) 0.034(4) -0.001(3) -0.010(3) 0.000(3)
C6 0.027(3) 0.036(4) 0.044(4) 0.006(3) -0.004(3) -0.003(3)
C7 0.037(3) 0.036(3) 0.027(3) -0.004(3) 0.000(3) 0.000(3)
C8 0.031(3) 0.030(3) 0.032(3) 0.000(3) 0.001(3) 0.005(2)
C9 0.029(3) 0.036(4) 0.033(3) -0.003(3) -0.004(2) 0.002(3)
C10 0.043(3) 0.037(4) 0.031(3) -0.003(3) 0.002(3) 0.002(3)
C11 0.041(3) 0.040(3) 0.031(3) 0.006(3) 0.005(3) 0.003(3)
C12 0.034(3) 0.036(3) 0.045(4) -0.001(3) 0.000(2) -0.001(3)
N1 0.029(2) 0.032(2) 0.036(2) 0.006(2) -0.001(3) -0.002(2)
N2 0.031(2) 0.034(3) 0.032(3) 0.001(2) -0.003(2) 0.002(2)
O1 0.031(2) 0.053(3) 0.034(2) -0.008(2) -0.0096(18) 0.009(2)
O2 0.051(3) 0.055(3) 0.041(3) -0.014(2) -0.013(2) 0.020(2)
O3 0.032(2) 0.044(3) 0.032(2) 0.007(2) 0.0050(19) -0.0003(19)
O4 0.029(2) 0.067(3) 0.039(2) 0.007(2) 0.0021(19) 0.007(2)

loop_
_atom_type_symbol
_atom_type_description
_atom_type_scat_dispersion_real
_atom_type_scat_dispersion_imag
_atom_type_scat_source
C C 0.0033 0.0016 'International Tables Vol C Tables 4.2.6.8 and 6.1.1.4'
H H 0.0000 0.0000 'International Tables Vol C Tables 4.2.6.8 and 6.1.1.4'
Br Br -0.2901 2.4595 'International Tables Vol C Tables 4.2.6.8 and 6.1.1.4'
O O 0.0106 0.0060 'International Tables Vol C Tables 4.2.6.8 and 6.1.1.4'
N N 0.0061 0.0033 'International Tables Vol C Tables 4.2.6.8 and 6.1.1.4'

loop_
_geom_angle_atom_site_label_1
_geom_angle_atom_site_label_2
_geom_angle_atom_site_label_3
_geom_angle
_geom_angle_site_symmetry_1
_geom_angle_site_symmetry_3
O1 C1 C2 113.4(5) . .
O2 C1 C2 120.9(5) . .
O2 C1 O1 125.6(6) . .
C3 C2 C1 126.2(5) . .
N1 C2 C1 113.1(5) . .
N1 C2 C3 120.8(6) . .
C2 C3 Br1 121.6(4) . .
C4 C3 Br1 118.4(4) . .
C4 C3 C2 119.9(5) . .
C3 C4 H4 120.3 . .
C3 C4 C5 119.3(5) . .
C5 C4 H4 120.3 . .
C4 C5 H5 121.1 . .
C6 C5 C4 117.8(5) . .
C6 C5 H5 121.1 . .
C5 C6 H6 118.2 . .
N1 C6 C5 123.6(6) . .
N1 C6 H6 118.2 . .
O3 C7 C8 111.4(5) . .
O4 C7 C8 123.0(6) . .
O4 C7 O3 125.5(6) . .
C9 C8 C7 123.8(5) . .
N2 C8 C7 115.0(5) . .
N2 C8 C9 121.2(5) . .
C8 C9 Br2 122.3(4) . .
C8 C9 C10 120.3(5) . .
C10 C9 Br2 117.4(4) . .
C9 C10 H10 121.1 . .
C11 C10 C9 117.9(6) . .
C11 C10 H10 121.1 . .
C10 C11 H11 120.6 . .
C12 C11 C10 118.8(6) . .
C12 C11 H11 120.6 . .
C11 C12 H12 118.4 . .
N2 C12 C11 123.2(5) . .
N2 C12 H12 118.4 . .
C2 N1 C6 118.7(6) . .
C12 N2 C8 118.7(5) . .
C1 O1 H1 109.5 . .
C7 O3 H3 109.5 . .

loop_
_geom_bond_atom_site_label_1
_geom_bond_atom_site_label_2
_geom_bond_distance
_geom_bond_site_symmetry_2
Br1 C3 1.890(6) .
Br2 C9 1.896(6) .
C1 C2 1.508(8) .
C1 O1 1.311(7) .
C1 O2 1.200(7) .
C2 C3 1.386(7) .
C2 N1 1.342(7) .
C3 C4 1.379(8) .
C4 H4 0.9500 .
C4 C5 1.380(9) .
C5 H5 0.9500 .
C5 C6 1.373(9) .
C6 H6 0.9500 .
C6 N1 1.342(9) .
C7 C8 1.507(8) .
C7 O3 1.319(7) .
C7 O4 1.210(7) .
C8 C9 1.380(9) .
C8 N2 1.345(7) .
C9 C10 1.387(8) .
C10 H10 0.9500 .
C10 C11 1.384(8) .
C11 H11 0.9500 .
C11 C12 1.381(8) .
C12 H12 0.9500 .
C12 N2 1.329(7) .
O1 H1 0.8400 .
O3 H3 0.8400 .

loop_
_geom_torsion_atom_site_label_1
_geom_torsion_atom_site_label_2
_geom_torsion_atom_site_label_3
_geom_torsion_atom_site_label_4
_geom_torsion
_geom_torsion_site_symmetry_1
_geom_torsion_site_symmetry_2
_geom_torsion_site_symmetry_3
_geom_torsion_site_symmetry_4
Br1 C3 C4 C5 176.8(4) . . . .
Br2 C9 C10 C11 -178.6(5) . . . .
C1 C2 C3 Br1 1.9(9) . . . .
C1 C2 C3 C4 179.0(6) . . . .
C1 C2 N1 C6 -179.8(5) . . . .
C2 C3 C4 C5 -0.4(9) . . . .
C3 C2 N1 C6 -1.4(8) . . . .
C3 C4 C5 C6 0.5(9) . . . .
C4 C5 C6 N1 -1.2(9) . . . .
C5 C6 N1 C2 1.7(9) . . . .
C7 C8 C9 Br2 -2.8(8) . . . .
C7 C8 C9 C10 179.1(5) . . . .
C7 C8 N2 C12 -178.8(5) . . . .
C8 C9 C10 C11 -0.4(9) . . . .
C9 C8 N2 C12 0.1(8) . . . .
C9 C10 C11 C12 0.0(9) . . . .
C10 C11 C12 N2 0.5(10) . . . .
C11 C12 N2 C8 -0.5(9) . . . .
N1 C2 C3 Br1 -176.2(4) . . . .
N1 C2 C3 C4 0.8(9) . . . .
N2 C8 C9 Br2 178.5(4) . . . .
N2 C8 C9 C10 0.4(9) . . . .
O1 C1 C2 C3 57.4(9) . . . .
O1 C1 C2 N1 -124.3(6) . . . .
O2 C1 C2 C3 -126.1(7) . . . .
O2 C1 C2 N1 52.1(8) . . . .
O3 C7 C8 C9 139.2(6) . . . .
O3 C7 C8 N2 -42.0(7) . . . .
O4 C7 C8 C9 -42.1(9) . . . .
O4 C7 C8 N2 136.6(6) . . . .
